data_7060530
loop_
_publ_author_name
'Al-Zoubi, Raed M.'
'Al-Jammal, Walid K.'
'Al-Zoubi, Mazhar S.'
'McDonald, Robert'
'Zarour, Ahmad'
'Yassin, Aksam'
'Al-Ansari, Abdulla'

_publ_section_title
;
 Copper(i)-catalyzed regioselective Ullmann-type coupling of primary
 carbamates and 5-substituted-1,2,3-triiodobenzenes: facile synthesis of
 2,3-diiodinated N-aryl carbamates
;
_journal_issue 19
_journal_name_full 'New Journal of Chemistry'
_journal_page_first 8432
_journal_page_last 8439
_journal_paper_doi 10.1039/D1NJ01332G
_journal_volume 45
_journal_year 2021
_chemical_formula_moiety 'C9 H9 I2 N O2'
_chemical_formula_sum 'C9 H9 I2 N O2'
_chemical_formula_weight 416.97
_chemical_name_systematic 'ethyl (2,3-diiodophenyl)carbamate'
_space_group_crystal_system monoclinic
_space_group_IT_number 14
_space_group_name_Hall '-P 2ybc'
_space_group_name_H-M_alt 'P 1 21/c 1'
_atom_sites_solution_hydrogens geom
_audit_creation_method SHELXL-2016/6
_audit_update_record
;
2020-04-15 deposited with the CCDC.	2021-04-03 downloaded from the CCDC.
;
_cell_angle_alpha 90
_cell_angle_beta 99.948(3)
_cell_angle_gamma 90
_cell_formula_units_Z 4
_cell_length_a 12.230(3)
_cell_length_b 13.783(4)
_cell_length_c 7.0214(18)
_cell_measurement_reflns_used 4513
_cell_measurement_temperature 193(2)
_cell_measurement_theta_max 28.22
_cell_measurement_theta_min 2.25
_cell_volume 1165.8(5)
_computing_cell_refinement 'Bruker SAINT'
_computing_data_collection 'Bruker APEX2'
_computing_data_reduction 'Bruker SAINT'
_computing_molecular_graphics 'Bruker SHELXTL'
_computing_publication_material 'Bruker SHELXTL'
_computing_structure_refinement 'SHELXL-2016/6 (Sheldrick, 2016)'
_computing_structure_solution 'DIRDIF-2008 (Beurskens et al., 2008)'
_diffrn_ambient_temperature 193(2)
_diffrn_measured_fraction_theta_full 0.989
_diffrn_measured_fraction_theta_max 0.930
_diffrn_measurement_device_type 'Bruker APEX-II CCD'
_diffrn_measurement_method '\w scans'
_diffrn_radiation_type MoK\a
_diffrn_radiation_wavelength 0.71073
_diffrn_reflns_av_R_equivalents 0.0452
_diffrn_reflns_av_unetI/netI 0.0367
_diffrn_reflns_Laue_measured_fraction_full 0.989
_diffrn_reflns_Laue_measured_fraction_max 0.930
_diffrn_reflns_limit_h_max 16
_diffrn_reflns_limit_h_min -16
_diffrn_reflns_limit_k_max 18
_diffrn_reflns_limit_k_min -18
_diffrn_reflns_limit_l_max 9
_diffrn_reflns_limit_l_min -9
_diffrn_reflns_number 9415
_diffrn_reflns_point_group_measured_fraction_full 0.989
_diffrn_reflns_point_group_measured_fraction_max 0.930
_diffrn_reflns_theta_full 25.242
_diffrn_reflns_theta_max 28.272
_diffrn_reflns_theta_min 1.691
_exptl_absorpt_coefficient_mu 5.371
_exptl_absorpt_correction_T_max 0.3742
_exptl_absorpt_correction_T_min 0.2287
_exptl_absorpt_correction_type multi-scan
_exptl_absorpt_process_details 'TWINABS (Sheldrick, 2008)'
_exptl_crystal_colour colourless
_exptl_crystal_density_diffrn 2.376
_exptl_crystal_description prism
_exptl_crystal_F_000 768
_exptl_crystal_size_max 0.396
_exptl_crystal_size_mid 0.184
_exptl_crystal_size_min 0.126
_refine_diff_density_max 1.058
_refine_diff_density_min -1.218
_refine_diff_density_rms 0.230
_refine_ls_extinction_method none
_refine_ls_goodness_of_fit_ref 1.120
_refine_ls_hydrogen_treatment constr
_refine_ls_matrix_type full
_refine_ls_number_parameters 128
_refine_ls_number_reflns 2585
_refine_ls_number_restraints 0
_refine_ls_restrained_S_all 1.120
_refine_ls_R_factor_all 0.0442
_refine_ls_R_factor_gt 0.0385
_refine_ls_shift/su_max 0.000
_refine_ls_shift/su_mean 0.000
_refine_ls_structure_factor_coef Fsqd
_refine_ls_weighting_details 'w=1/[\s^2^(Fo^2^)+(0.0631P)^2^+3.7884P] where P=(Fo^2^+2Fc^2^)/3'
_refine_ls_weighting_scheme calc
_refine_ls_wR_factor_gt 0.1045
_refine_ls_wR_factor_ref 0.1126
_reflns_Friedel_coverage 0.000
_reflns_number_gt 2403
_reflns_number_total 2585
_reflns_threshold_expression 'I > 2\s(I)'
_cod_data_source_file d1nj01332g2.cif
_cod_data_source_block jus1711
_cod_depositor_comments 'Adding full bibliography for 7060529--7060530.cif.'
_cod_original_sg_symbol_H-M 'P 21/c'
_cod_database_code 7060530
_shelx_shelxl_version_number 2016/6
_shelx_space_group_comment
; 
The symmetry employed for this shelxl refinement is uniquely defined 
by the following loop, which should always be used as a source of 
symmetry information in preference to the above space-group names. 
They are only intended as comments. 
;
_shelx_estimated_absorpt_t_min 0.225
_shelx_estimated_absorpt_t_max 0.551

loop_
_space_group_symop_operation_xyz
'x, y, z'
'-x, y+1/2, -z+1/2'
'-x, -y, -z'
'x, -y-1/2, z-1/2'

loop_
_atom_site_label
_atom_site_type_symbol
_atom_site_fract_x
_atom_site_fract_y
_atom_site_fract_z
_atom_site_U_iso_or_equiv
_atom_site_adp_type
_atom_site_occupancy
_atom_site_site_symmetry_order
_atom_site_calc_flag
_atom_site_refinement_flags_posn
_atom_site_refinement_flags_adp
_atom_site_refinement_flags_occupancy
_atom_site_disorder_assembly
_atom_site_disorder_group
I1 I 0.33053(4) 0.00919(3) 0.13582(7) 0.03223(14) Uani 1 1 d . . . . .
I2 I 0.06847(4) 0.13694(4) 0.01482(8) 0.03922(16) Uani 1 1 d . . . . .
O1 O 0.6467(5) 0.2903(4) 0.3380(12) 0.0575(19) Uani 1 1 d . . . . .
O2 O 0.6969(4) 0.1331(3) 0.3480(9) 0.0369(12) Uani 1 1 d . . . . .
N N 0.5216(5) 0.1666(4) 0.2407(10) 0.0344(13) Uani 1 1 d . . . . .
H1N H 0.518943 0.103033 0.229669 0.041 Uiso 1 1 calc R U . . .
C1 C 0.4204(5) 0.2164(5) 0.1846(9) 0.0272(13) Uani 1 1 d . . . . .
C2 C 0.3217(5) 0.1617(4) 0.1341(9) 0.0249(11) Uani 1 1 d . . . . .
C3 C 0.2209(5) 0.2097(5) 0.0822(9) 0.0276(13) Uani 1 1 d . . . . .
C4 C 0.2164(6) 0.3110(5) 0.0764(10) 0.0304(13) Uani 1 1 d . . . . .
H4 H 0.147611 0.343564 0.038111 0.036 Uiso 1 1 calc R U . . .
C5 C 0.3135(6) 0.3630(4) 0.1274(10) 0.0302(14) Uani 1 1 d . . . . .
H5 H 0.310489 0.431916 0.126790 0.036 Uiso 1 1 calc R U . . .
C6 C 0.4148(6) 0.3177(4) 0.1792(10) 0.0294(14) Uani 1 1 d . . . . .
H6 H 0.480596 0.355214 0.211150 0.035 Uiso 1 1 calc R U . . .
C7 C 0.6237(6) 0.2059(5) 0.3105(11) 0.0316(15) Uani 1 1 d . . . . .
C8 C 0.8099(6) 0.1622(6) 0.4241(17) 0.050(2) Uani 1 1 d . . . . .
H8A H 0.812049 0.197518 0.547454 0.060 Uiso 1 1 calc R U . . .
H8B H 0.837428 0.206220 0.331462 0.060 Uiso 1 1 calc R U . . .
C9 C 0.8813(6) 0.0755(6) 0.4564(16) 0.048(2) Uani 1 1 d . . . . .
H9A H 0.957723 0.095215 0.507901 0.057 Uiso 1 1 calc R U . . .
H9B H 0.854241 0.032449 0.549213 0.057 Uiso 1 1 calc R U . . .
H9C H 0.879559 0.041130 0.333736 0.057 Uiso 1 1 calc R U . . .

loop_
_atom_site_aniso_label
_atom_site_aniso_U_11
_atom_site_aniso_U_22
_atom_site_aniso_U_33
_atom_site_aniso_U_23
_atom_site_aniso_U_13
_atom_site_aniso_U_12
I1 0.0314(2) 0.0209(2) 0.0438(3) -0.00102(16) 0.0048(2) -0.00065(15)
I2 0.0273(2) 0.0406(3) 0.0487(3) 0.0020(2) 0.0039(2) -0.00115(17)
O1 0.032(3) 0.029(3) 0.104(6) -0.002(3) -0.008(3) 0.005(2)
O2 0.029(2) 0.024(2) 0.055(3) -0.006(2) -0.002(2) 0.0011(17)
N 0.024(3) 0.023(3) 0.055(4) -0.005(3) 0.001(3) 0.003(2)
C1 0.029(3) 0.025(3) 0.027(3) 0.002(2) 0.004(2) 0.002(2)
C2 0.029(3) 0.024(3) 0.022(3) -0.004(2) 0.005(2) 0.000(2)
C3 0.030(3) 0.031(3) 0.022(3) 0.002(2) 0.004(2) 0.001(2)
C4 0.037(3) 0.030(3) 0.025(3) 0.001(3) 0.006(3) 0.010(3)
C5 0.043(4) 0.018(3) 0.027(3) -0.001(2) -0.001(3) 0.005(2)
C6 0.036(3) 0.017(3) 0.034(3) -0.007(2) 0.004(3) -0.004(2)
C7 0.032(3) 0.017(3) 0.046(4) -0.001(3) 0.007(3) 0.004(2)
C8 0.025(3) 0.036(4) 0.084(7) -0.004(5) -0.007(4) -0.004(3)
C9 0.027(3) 0.042(4) 0.070(6) 0.008(4) -0.001(4) -0.003(3)

loop_
_atom_type_symbol
_atom_type_description
_atom_type_scat_dispersion_real
_atom_type_scat_dispersion_imag
_atom_type_scat_source
C C 0.0033 0.0016 'International Tables Vol C Tables 4.2.6.8 and 6.1.1.4'
H H 0.0000 0.0000 'International Tables Vol C Tables 4.2.6.8 and 6.1.1.4'
N N 0.0061 0.0033 'International Tables Vol C Tables 4.2.6.8 and 6.1.1.4'
O O 0.0106 0.0060 'International Tables Vol C Tables 4.2.6.8 and 6.1.1.4'
I I -0.4742 1.8119 'International Tables Vol C Tables 4.2.6.8 and 6.1.1.4'

loop_
_geom_angle_atom_site_label_1
_geom_angle_atom_site_label_2
_geom_angle_atom_site_label_3
_geom_angle
_geom_angle_site_symmetry_1
_geom_angle_site_symmetry_3
_geom_angle_publ_flag
C7 O2 C8 115.3(5) . . ?
C7 N C1 127.5(6) . . ?
C6 C1 N 122.0(6) . . ?
C6 C1 C2 119.4(6) . . ?
N C1 C2 118.6(6) . . ?
C3 C2 C1 119.4(6) . . ?
C3 C2 I1 121.2(5) . . ?
C1 C2 I1 119.4(5) . . ?
C2 C3 C4 120.8(6) . . ?
C2 C3 I2 123.0(5) . . ?
C4 C3 I2 116.2(5) . . ?
C5 C4 C3 118.9(6) . . ?
C6 C5 C4 121.8(6) . . ?
C5 C6 C1 119.8(6) . . ?
O1 C7 O2 124.2(7) . . ?
O1 C7 N 127.7(6) . . ?
O2 C7 N 108.1(5) . . ?
O2 C8 C9 109.5(6) . . ?

loop_
_geom_bond_atom_site_label_1
_geom_bond_atom_site_label_2
_geom_bond_distance
_geom_bond_site_symmetry_2
_geom_bond_publ_flag
I1 C2 2.105(6) . ?
I2 C3 2.098(7) . ?
O1 C7 1.205(9) . ?
O2 C7 1.340(8) . ?
O2 C8 1.450(9) . ?
N C7 1.371(9) . ?
N C1 1.412(9) . ?
C1 C6 1.398(9) . ?
C1 C2 1.415(9) . ?
C2 C3 1.391(9) . ?
C3 C4 1.398(9) . ?
C4 C5 1.381(10) . ?
C5 C6 1.379(10) . ?
C8 C9 1.475(11) . ?

loop_
_geom_torsion_atom_site_label_1
_geom_torsion_atom_site_label_2
_geom_torsion_atom_site_label_3
_geom_torsion_atom_site_label_4
_geom_torsion
_geom_torsion_site_symmetry_1
_geom_torsion_site_symmetry_2
_geom_torsion_site_symmetry_3
_geom_torsion_site_symmetry_4
_geom_torsion_publ_flag
C7 N C1 C6 5.6(12) . . . . ?
C7 N C1 C2 -173.8(7) . . . . ?
C6 C1 C2 C3 -0.7(9) . . . . ?
N C1 C2 C3 178.7(6) . . . . ?
C6 C1 C2 I1 178.6(5) . . . . ?
N C1 C2 I1 -2.0(8) . . . . ?
C1 C2 C3 C4 1.0(10) . . . . ?
I1 C2 C3 C4 -178.2(5) . . . . ?
C1 C2 C3 I2 -177.6(5) . . . . ?
I1 C2 C3 I2 3.2(7) . . . . ?
C2 C3 C4 C5 -1.4(10) . . . . ?
I2 C3 C4 C5 177.3(5) . . . . ?
C3 C4 C5 C6 1.6(11) . . . . ?
C4 C5 C6 C1 -1.3(11) . . . . ?
N C1 C6 C5 -178.6(7) . . . . ?
C2 C1 C6 C5 0.8(10) . . . . ?
C8 O2 C7 O1 -0.8(12) . . . . ?
C8 O2 C7 N -179.8(8) . . . . ?
C1 N C7 O1 0.3(14) . . . . ?
C1 N C7 O2 179.3(7) . . . . ?
C7 O2 C8 C9 -179.4(8) . . . . ?
